data_2203143
loop_
_publ_author_name
'Liao, Ju-Hsiou'
'Ho, Chien-De'

_publ_section_title
Poly[diaqua[\m-1,2-bis(4-pyridyl)ethene-\k^2^<i>N</i>:<i>N</i>']tetrakis(\m-isonicotinato-\k^2^<i>N</i>:<i>O</i>)dicadmium(II)]
_journal_issue 2
_journal_name_full 'Acta Crystallographica Section E'
_journal_page_first m156
_journal_page_last m158
_journal_paper_doi 10.1107/S1600536803025340
_journal_volume 60
_journal_year 2004
_chemical_formula_iupac '[Cd2 (C6 H4 N O2)4 (C12 H10 N2) (H2 O)2]'
_chemical_formula_moiety 'C18 H15 Cd N3 O5'
_chemical_formula_sum 'C18 H15 Cd N3 O5'
_chemical_formula_weight 465.74
_chemical_name_systematic ?
_space_group_IT_number 12
_symmetry_cell_setting monoclinic
_symmetry_space_group_name_Hall '-C 2y'
_symmetry_space_group_name_H-M 'C 1 2/m 1'
_atom_sites_solution_hydrogens geom
_atom_sites_solution_primary direct
_atom_sites_solution_secondary difmap
_audit_creation_method SHELXL-97
_cell_angle_alpha 90.00
_cell_angle_beta 112.94(2)
_cell_angle_gamma 90.00
_cell_formula_units_Z 4
_cell_length_a 12.6311(19)
_cell_length_b 14.6070(19)
_cell_length_c 11.1428(15)
_cell_measurement_reflns_used 25
_cell_measurement_temperature 298(2)
_cell_measurement_theta_max 12.54
_cell_measurement_theta_min 12.32
_cell_volume 1893.3(5)
_computing_cell_refinement XSCANS
_computing_data_collection 'XSCANS (Bruker, 1992)'
_computing_data_reduction 'SHELXTL XPREP (Bruker, 1994)'
_computing_molecular_graphics 'SHELXTL XP'
_computing_publication_material 'SHELXTL XCIF'
_computing_structure_refinement 'SHELXL97 (Sheldrick, 1997)'
_computing_structure_solution 'SHELXS97 (Sheldrick, 1997)'
_diffrn_ambient_temperature 293(2)
_diffrn_measured_fraction_theta_full 0.994
_diffrn_measured_fraction_theta_max 0.994
_diffrn_measurement_device_type 'Bruker P4'
_diffrn_measurement_method \q/2\q
_diffrn_radiation_monochromator graphite
_diffrn_radiation_source 'fine-focus sealed tube'
_diffrn_radiation_type MoK\a
_diffrn_radiation_wavelength 0.71073
_diffrn_reflns_av_R_equivalents 0.0387
_diffrn_reflns_av_sigmaI/netI 0.0303
_diffrn_reflns_limit_h_max 14
_diffrn_reflns_limit_h_min -11
_diffrn_reflns_limit_k_max 11
_diffrn_reflns_limit_k_min -16
_diffrn_reflns_limit_l_max 13
_diffrn_reflns_limit_l_min -13
_diffrn_reflns_number 3920
_diffrn_reflns_theta_full 24.99
_diffrn_reflns_theta_max 24.99
_diffrn_reflns_theta_min 1.98
_diffrn_standards_decay_% 0
_diffrn_standards_interval_count 97
_diffrn_standards_number 3
_exptl_absorpt_coefficient_mu 1.187
_exptl_absorpt_correction_T_max 0.7972
_exptl_absorpt_correction_T_min 0.5883
_exptl_absorpt_correction_type psi-scan
_exptl_absorpt_process_details '(North et al., 1968)'
_exptl_crystal_colour colorless
_exptl_crystal_density_diffrn 1.634
_exptl_crystal_density_method 'not measured'
_exptl_crystal_description parallelepiped
_exptl_crystal_F_000 928
_exptl_crystal_size_max 0.50
_exptl_crystal_size_mid 0.30
_exptl_crystal_size_min 0.20
_refine_diff_density_max 0.653
_refine_diff_density_min -0.597
_refine_ls_extinction_coef 0.0045(3)
_refine_ls_extinction_expression Fc^*^=kFc[1+0.001xFc^2^\l^3^/sin(2\q)]^-1/4^
_refine_ls_extinction_method SHELXL97
_refine_ls_goodness_of_fit_ref 1.206
_refine_ls_hydrogen_treatment mixed
_refine_ls_matrix_type full
_refine_ls_number_parameters 141
_refine_ls_number_reflns 1737
_refine_ls_number_restraints 0
_refine_ls_restrained_S_all 1.206
_refine_ls_R_factor_all 0.0248
_refine_ls_R_factor_gt 0.0226
_refine_ls_shift/su_max 0.000
_refine_ls_shift/su_mean 0.000
_refine_ls_structure_factor_coef Fsqd
_refine_ls_weighting_details 'calc w = 1/[\s^2^(Fo^2^)+(0.0288P)^2^+1.2195P] where P = (Fo^2^+2Fc^2^)/3'
_refine_ls_weighting_scheme calc
_refine_ls_wR_factor_gt 0.0566
_refine_ls_wR_factor_ref 0.0578
_reflns_number_gt 1647
_reflns_number_total 1737
_reflns_threshold_expression I>2\s(I)
_cod_data_source_file bt6376.cif
_cod_data_source_block I
_cod_original_sg_symbol_H-M 'C 2/m'
_cod_database_code 2203143
_cod_database_fobs_code 2203143

loop_
_symmetry_equiv_pos_as_xyz
'x, y, z'
'-x, y, -z'
'x+1/2, y+1/2, z'
'-x+1/2, y+1/2, -z'
'-x, -y, -z'
'x, -y, z'
'-x+1/2, -y+1/2, -z'
'x+1/2, -y+1/2, z'

loop_
_atom_site_label
_atom_site_fract_x
_atom_site_fract_y
_atom_site_fract_z
_atom_site_U_iso_or_equiv
_atom_site_adp_type
_atom_site_calc_flag
_atom_site_refinement_flags
_atom_site_occupancy
_atom_site_type_symbol
Cd 0.221543(17) 0.5000 0.320511(19) 0.01853(12) Uani d S 1 Cd
N1 0.2859(2) 0.5000 0.5487(3) 0.0282(6) Uani d S 1 N
N2 0.58932(17) 0.11980(15) 0.29590(19) 0.0304(5) Uani d . 1 N
O1 0.1525(2) 0.5000 0.0914(2) 0.0281(5) Uani d S 1 O
O2 0.35581(14) 0.38724(12) 0.33713(16) 0.0300(4) Uani d . 1 O
O3 0.2870(2) 0.35810(16) 0.12321(19) 0.0597(7) Uani d . 1 O
C1 0.3997(3) 0.5000 0.6125(3) 0.0322(8) Uani d S 1 C
H1 0.4449 0.5000 0.5636 0.039 Uiso calc SR 1 H
C2 0.4542(3) 0.5000 0.7453(3) 0.0337(8) Uani d S 1 C
H2 0.5341 0.5000 0.7841 0.040 Uiso calc SR 1 H
C3 0.3907(3) 0.5000 0.8220(3) 0.0384(9) Uani d S 1 C
C4 0.2721(4) 0.5000 0.7561(4) 0.0684(18) Uani d S 1 C
H4 0.2250 0.5000 0.8028 0.082 Uiso calc SR 1 H
C5 0.2240(3) 0.5000 0.6223(4) 0.0527(13) Uani d S 1 C
H5 0.1443 0.5000 0.5808 0.063 Uiso calc SR 1 H
C6 0.4447(3) 0.5000 0.9643(4) 0.0512(12) Uani d S 1 C
H6 0.3957 0.5000 1.0085 0.061 Uiso calc SR 1 H
C7 0.3524(2) 0.34318(18) 0.2385(2) 0.0317(5) Uani d . 1 C
C8 0.4373(2) 0.26547(18) 0.2600(2) 0.0311(5) Uani d . 1 C
C9 0.5379(2) 0.25962(18) 0.3715(2) 0.0344(6) Uani d . 1 C
H9 0.5561 0.3044 0.4358 0.041 Uiso calc R 1 H
C10 0.6099(2) 0.18612(18) 0.3848(2) 0.0334(6) Uani d . 1 C
H10 0.6766 0.1824 0.4600 0.040 Uiso calc R 1 H
C11 0.4935(2) 0.1277(2) 0.1875(3) 0.0404(7) Uani d . 1 C
H11 0.4784 0.0830 0.1234 0.048 Uiso calc R 1 H
C12 0.4169(2) 0.1982(2) 0.1663(3) 0.0428(7) Uani d . 1 C
H12 0.3516 0.2008 0.0894 0.051 Uiso calc R 1 H
H1W 0.194(3) 0.454(2) 0.092(3) 0.062(11) Uiso d . 1 H

loop_
_atom_site_aniso_label
_atom_site_aniso_U_11
_atom_site_aniso_U_22
_atom_site_aniso_U_33
_atom_site_aniso_U_12
_atom_site_aniso_U_13
_atom_site_aniso_U_23
Cd 0.01732(16) 0.01592(15) 0.02085(15) 0.000 0.00579(10) 0.000
N1 0.0240(15) 0.0354(16) 0.0238(13) 0.000 0.0080(11) 0.000
N2 0.0248(10) 0.0259(11) 0.0346(10) 0.0090(9) 0.0053(8) -0.0064(9)
O1 0.0267(13) 0.0243(13) 0.0303(12) 0.000 0.0080(10) 0.000
O2 0.0277(9) 0.0258(9) 0.0340(9) 0.0104(7) 0.0093(7) -0.0042(7)
O3 0.0627(14) 0.0586(14) 0.0362(10) 0.0390(12) -0.0042(10) -0.0108(10)
C1 0.0269(19) 0.047(2) 0.0264(16) 0.000 0.0140(15) 0.000
C2 0.0237(18) 0.052(2) 0.0233(16) 0.000 0.0070(14) 0.000
C3 0.0295(19) 0.062(3) 0.0238(16) 0.000 0.0100(14) 0.000
C4 0.030(2) 0.153(6) 0.0275(19) 0.000 0.0158(17) 0.000
C5 0.0201(19) 0.105(4) 0.0297(19) 0.000 0.0061(16) 0.000
C6 0.034(2) 0.098(4) 0.0244(18) 0.000 0.0145(15) 0.000
C7 0.0277(12) 0.0272(12) 0.0347(13) 0.0106(11) 0.0062(10) -0.0045(11)
C8 0.0318(13) 0.0274(13) 0.0298(12) 0.0082(11) 0.0073(10) -0.0036(10)
C9 0.0331(13) 0.0301(13) 0.0341(12) 0.0034(11) 0.0066(11) -0.0101(11)
C10 0.0256(12) 0.0297(13) 0.0352(12) 0.0076(11) 0.0014(10) -0.0059(11)
C11 0.0352(15) 0.0364(15) 0.0370(13) 0.0123(12) 0.0004(11) -0.0156(12)
C12 0.0353(14) 0.0412(16) 0.0373(13) 0.0150(13) -0.0016(11) -0.0129(12)

loop_
_atom_type_symbol
_atom_type_description
_atom_type_scat_dispersion_real
_atom_type_scat_dispersion_imag
_atom_type_scat_source
C C 0.0033 0.0016 'International Tables Vol C Tables 4.2.6.8 and 6.1.1.4'
H H 0.0000 0.0000 'International Tables Vol C Tables 4.2.6.8 and 6.1.1.4'
N N 0.0061 0.0033 'International Tables Vol C Tables 4.2.6.8 and 6.1.1.4'
O O 0.0106 0.0060 'International Tables Vol C Tables 4.2.6.8 and 6.1.1.4'
Cd Cd -0.8075 1.2024 'International Tables Vol C Tables 4.2.6.8 and 6.1.1.4'

loop_
_geom_angle_atom_site_label_1
_geom_angle_atom_site_label_2
_geom_angle_atom_site_label_3
_geom_angle_site_symmetry_1
_geom_angle_site_symmetry_3
_geom_angle
_geom_angle_publ_flag
O2 Cd O2 6_565 . 90.50(9) yes
O2 Cd N1 6_565 . 88.84(7) yes
O2 Cd N1 . . 88.84(7) yes
O2 Cd O1 6_565 . 92.12(6) yes
O2 Cd O1 . . 92.12(6) yes
N1 Cd O1 . . 178.63(9) yes
O2 Cd N2 6_565 8_455 176.60(7) yes
O2 Cd N2 . 8_455 86.85(7) yes
N1 Cd N2 . 8_455 93.23(7) yes
O1 Cd N2 . 8_455 85.85(7) yes
O2 Cd N2 6_565 3_455 86.85(7) yes
O2 Cd N2 . 3_455 176.60(7) yes
N1 Cd N2 . 3_455 93.23(7) yes
O1 Cd N2 . 3_455 85.85(7) yes
N2 Cd N2 8_455 3_455 95.71(11) yes
C1 N1 C5 . . 116.1(3) no
C1 N1 Cd . . 115.1(2) no
C5 N1 Cd . . 128.8(2) no
C10 N2 C11 . . 116.9(2) no
C10 N2 Cd . 3_545 121.80(16) no
C11 N2 Cd . 3_545 121.17(16) no
Cd O1 H1W . . 92(2) no
C7 O2 Cd . . 121.18(15) no
N1 C1 C2 . . 124.1(3) no
N1 C1 H1 . . 118.0 no
C2 C1 H1 . . 118.0 no
C1 C2 C3 . . 120.1(3) no
C1 C2 H2 . . 120.0 no
C3 C2 H2 . . 120.0 no
C2 C3 C4 . . 116.1(3) no
C2 C3 C6 . . 122.2(3) no
C4 C3 C6 . . 121.7(3) no
C5 C4 C3 . . 120.2(3) no
C5 C4 H4 . . 119.9 no
C3 C4 H4 . . 119.9 no
N1 C5 C4 . . 123.4(3) no
N1 C5 H5 . . 118.3 no
C4 C5 H5 . . 118.3 no
C6 C6 C3 5_667 . 126.6(5) no
C6 C6 H6 5_667 . 116.7 no
C3 C6 H6 . . 116.7 no
O3 C7 O2 1 . 126.4(2) no
O3 C7 O2 . . 126.4(2) no
O3 C7 C8 1 . 116.0(2) no
O3 C7 C8 . . 116.0(2) no
O2 C7 C8 . . 117.6(2) no
C12 C8 C9 . . 117.8(2) no
C12 C8 C7 . . 120.1(2) no
C9 C8 C7 . . 122.1(2) no
C10 C9 C8 . . 118.6(2) no
C10 C9 H9 . . 120.7 no
C8 C9 H9 . . 120.7 no
N2 C10 C9 . . 123.8(2) no
N2 C10 H10 . . 118.1 no
C9 C10 H10 . . 118.1 no
N2 C11 C12 . . 123.3(2) no
N2 C11 H11 . . 118.4 no
C12 C11 H11 . . 118.4 no
C11 C12 C8 . . 119.6(2) no
C11 C12 H12 . . 120.2 no
C8 C12 H12 . . 120.2 no

loop_
_geom_bond_atom_site_label_1
_geom_bond_atom_site_label_2
_geom_bond_site_symmetry_2
_geom_bond_distance
_geom_bond_publ_flag
Cd O2 6_565 2.3191(16) yes
Cd O2 . 2.3191(16) yes
Cd N1 . 2.349(3) yes
Cd O1 . 2.354(2) yes
Cd N2 8_455 2.360(2) yes
Cd N2 3_455 2.360(2) yes
N1 C1 . 1.332(5) no
N1 C5 . 1.335(5) no
N2 C10 . 1.337(3) no
N2 C11 . 1.341(3) no
N2 Cd 3_545 2.360(2) no
O1 H1W . 0.86(3) no
O2 C7 . 1.260(3) no
O3 C7 . 1.246(3) no
C1 C2 . 1.368(5) no
C1 H1 . 0.9300 no
C2 C3 . 1.382(5) no
C2 H2 . 0.9300 no
C3 C4 . 1.388(6) no
C3 C6 . 1.461(5) no
C4 C5 . 1.373(6) no
C4 H4 . 0.9300 no
C5 H5 . 0.9300 no
C6 C6 5_667 1.310(8) yes
C6 H6 . 0.9300 no
C7 O3 1 1.246(3) no
C7 C8 . 1.515(3) no
C8 C12 . 1.384(4) no
C8 C9 . 1.391(4) no
C9 C10 . 1.377(4) no
C9 H9 . 0.9300 no
C10 H10 . 0.9300 no
C11 C12 . 1.369(4) no
C11 H11 . 0.9300 no
C12 H12 . 0.9300 no

loop_
_geom_hbond_atom_site_label_D
_geom_hbond_atom_site_label_H
_geom_hbond_atom_site_label_A
_geom_hbond_site_symmetry_A
_geom_hbond_distance_DH
_geom_hbond_distance_HA
_geom_hbond_distance_DA
_geom_hbond_angle_DHA
O1 H1W O3 1 0.86(3) 1.77(3) 2.615(2) 170(3)

loop_
_geom_torsion_atom_site_label_1
_geom_torsion_atom_site_label_2
_geom_torsion_atom_site_label_3
_geom_torsion_atom_site_label_4
_geom_torsion_site_symmetry_1
_geom_torsion_site_symmetry_4
_geom_torsion
_geom_torsion_publ_flag
O2 Cd N1 C1 6_565 . -45.26(4) no
O2 Cd N1 C1 . . 45.26(4) no
N2 Cd N1 C1 8_455 . 132.04(5) no
N2 Cd N1 C1 3_455 . -132.04(5) no
O2 Cd N1 C5 6_565 . 134.74(4) no
O2 Cd N1 C5 . . -134.74(4) no
N2 Cd N1 C5 8_455 . -47.96(5) no
N2 Cd N1 C5 3_455 . 47.96(5) no
O2 Cd O2 C7 6_565 . -103.75(19) no
N1 Cd O2 C7 . . 167.4(2) no
O1 Cd O2 C7 . . -11.6(2) no
N2 Cd O2 C7 8_455 . 74.1(2) no
Cd O2 C7 O3 . 1 6.4(4) no
Cd O2 C7 O3 . . 6.4(4) no
Cd O2 C7 C8 . . -175.00(17) no
O3 C7 C8 C12 1 . -20.8(4) no
O3 C7 C8 C12 . . -20.8(4) no
O2 C7 C8 C12 . . 160.4(3) no
O3 C7 C8 C9 1 . 158.1(3) no
O3 C7 C8 C9 . . 158.1(3) no
O2 C7 C8 C9 . . -20.7(4) no
C12 C8 C9 C10 . . -2.0(4) no
C7 C8 C9 C10 . . 179.1(3) no
C11 N2 C10 C9 . . 1.2(4) no
Cd N2 C10 C9 3_545 . 176.8(2) no
C8 C9 C10 N2 . . 0.5(4) no
C10 N2 C11 C12 . . -1.4(4) no
Cd N2 C11 C12 3_545 . -177.0(2) no
N2 C11 C12 C8 . . -0.1(5) no
C9 C8 C12 C11 . . 1.8(4) no
C7 C8 C12 C11 . . -179.2(3) no
